data_4348881
loop_
_publ_author_name
'Melen, Rebecca L.'
'Less, Robert J.'
'Pask, Christopher M.'
'Rawson, Jeremy M.'

_publ_section_title
;
 Structural Studies of Perfluoroaryldiselenadiazolyl Radicals: Insights
 into Dithiadiazolyl Chemistry.
;
_journal_issue 22
_journal_name_full 'Inorganic chemistry'
_journal_page_first 11747
_journal_page_last 11759
_journal_paper_doi 10.1021/acs.inorgchem.6b01771
_journal_volume 55
_journal_year 2016
_chemical_formula_moiety 'C10 H2 F9 N2 Se2'
_chemical_formula_sum 'C10 H2 F9 N2 Se2'
_chemical_formula_weight 479.06
_space_group_IT_number 2
_space_group_name_Hall '-P 1'
_space_group_name_H-M_alt 'P -1'
_symmetry_cell_setting triclinic
_symmetry_space_group_name_H-M 'P -1'
_atom_sites_solution_hydrogens geom
_atom_sites_solution_primary direct
_atom_sites_solution_secondary difmap
_audit_creation_method SHELXL-97
_cell_angle_alpha 112.901(5)
_cell_angle_beta 97.942(6)
_cell_angle_gamma 102.909(5)
_cell_formula_units_Z 6
_cell_length_a 9.3532(9)
_cell_length_b 14.8880(15)
_cell_length_c 16.8973(11)
_cell_measurement_reflns_used 16156
_cell_measurement_temperature 180(2)
_cell_measurement_theta_max 25.03
_cell_measurement_theta_min 1.00
_cell_volume 2045.2(3)
_computing_cell_refinement 'HKL Scalepack (Otwinowski & Minor, 1997)'
_computing_data_collection 'Collect (Nonius, 1998)'
_computing_data_reduction
;
 HKL Denzo and Scalepack (Otwinowski & Minor, 1997)
;
_computing_publication_material 'SHELXL-97 (Sheldrick, 1997)'
_computing_structure_refinement 'SHELXL-97 (Sheldrick, 1997)'
_computing_structure_solution 'SIR-92 (Altomare et al., 1994)'
_diffrn_ambient_temperature 180(2)
_diffrn_measured_fraction_theta_full 0.970
_diffrn_measured_fraction_theta_max 0.970
_diffrn_measurement_device_type 'Nonius KappaCCD'
_diffrn_measurement_method 'Thin slice \w and \f scans'
_diffrn_radiation_monochromator graphite
_diffrn_radiation_source 'fine-focus sealed tube'
_diffrn_radiation_type MoK\a
_diffrn_radiation_wavelength 0.71073
_diffrn_reflns_av_R_equivalents 0.0946
_diffrn_reflns_av_sigmaI/netI 0.1351
_diffrn_reflns_limit_h_max 10
_diffrn_reflns_limit_h_min -10
_diffrn_reflns_limit_k_max 16
_diffrn_reflns_limit_k_min -17
_diffrn_reflns_limit_l_max 20
_diffrn_reflns_limit_l_min -19
_diffrn_reflns_number 15747
_diffrn_reflns_theta_full 25.03
_diffrn_reflns_theta_max 25.03
_diffrn_reflns_theta_min 3.51
_diffrn_standards_number 0
_exptl_absorpt_coefficient_mu 5.527
_exptl_absorpt_correction_T_max 1.135
_exptl_absorpt_correction_T_min 0.940
_exptl_absorpt_correction_type multi-scan
_exptl_absorpt_process_details 'Sortav Blessing (1995)'
_exptl_crystal_colour black
_exptl_crystal_density_diffrn 2.334
_exptl_crystal_density_method 'not measured'
_exptl_crystal_description block
_exptl_crystal_F_000 1350
_exptl_crystal_size_max 0.12
_exptl_crystal_size_mid 0.07
_exptl_crystal_size_min 0.05
_refine_diff_density_max 0.638
_refine_diff_density_min -0.942
_refine_diff_density_rms 0.135
_refine_ls_extinction_method none
_refine_ls_goodness_of_fit_ref 1.028
_refine_ls_hydrogen_treatment constr
_refine_ls_matrix_type full
_refine_ls_number_parameters 622
_refine_ls_number_reflns 7008
_refine_ls_number_restraints 0
_refine_ls_restrained_S_all 1.028
_refine_ls_R_factor_all 0.1454
_refine_ls_R_factor_gt 0.0725
_refine_ls_shift/su_max 0.000
_refine_ls_shift/su_mean 0.000
_refine_ls_structure_factor_coef Fsqd
_refine_ls_weighting_details 'calc w=1/[\s^2^(Fo^2^)+(0.0789P)^2^+3.4774P] where P=(Fo^2^+2Fc^2^)/3'
_refine_ls_weighting_scheme calc
_refine_ls_wR_factor_gt 0.1615
_refine_ls_wR_factor_ref 0.1889
_reflns_number_gt 3932
_reflns_number_total 7008
_reflns_threshold_expression >2sigma(I)
_cod_data_source_file ic6b01771_si_006.cif
_cod_data_source_block jr0121
_cod_original_sg_symbol_H-M P-1
_cod_database_code 4348881

loop_
_symmetry_equiv_pos_as_xyz
'x, y, z'
'-x, -y, -z'

loop_
_atom_site_label
_atom_site_type_symbol
_atom_site_fract_x
_atom_site_fract_y
_atom_site_fract_z
_atom_site_U_iso_or_equiv
_atom_site_adp_type
_atom_site_occupancy
_atom_site_symmetry_multiplicity
_atom_site_calc_flag
_atom_site_refinement_flags
Se11 Se -0.12716(10) -0.50878(8) -0.10205(6) 0.0391(3) Uani 1 1 d .
Se12 Se -0.10469(12) -0.42388(9) -0.19022(7) 0.0532(4) Uani 1 1 d .
N11 N 0.0680(7) -0.4411(6) -0.0426(4) 0.0317(18) Uani 1 1 d .
N12 N 0.0897(8) -0.3545(5) -0.1340(4) 0.0312(18) Uani 1 1 d .
C10 C 0.1392(9) -0.3785(6) -0.0704(5) 0.023(2) Uani 1 1 d .
C11 C 0.3039(9) -0.3234(6) -0.0185(5) 0.023(2) Uani 1 1 d .
C12 C 0.4180(9) -0.3631(6) -0.0447(5) 0.027(2) Uani 1 1 d .
C13 C 0.5667(10) -0.3152(7) 0.0056(5) 0.032(2) Uani 1 1 d .
H13A H 0.6429 -0.3460 -0.0116 0.038 Uiso 1 1 calc R
C14 C 0.6051(9) -0.2239(7) 0.0797(5) 0.031(2) Uani 1 1 d .
C15 C 0.4918(9) -0.1819(7) 0.1066(5) 0.030(2) Uani 1 1 d .
H15A H 0.5168 -0.1202 0.1594 0.035 Uiso 1 1 calc R
C16 C 0.3410(9) -0.2296(6) 0.0567(5) 0.025(2) Uani 1 1 d .
C17 C 0.7642(10) -0.1695(9) 0.1325(7) 0.047(3) Uani 1 1 d .
F17A F 0.7794(7) -0.0871(7) 0.2046(5) 0.112(3) Uani 1 1 d .
F17B F 0.8244(7) -0.2271(6) 0.1574(6) 0.098(3) Uani 1 1 d .
F17C F 0.8534(7) -0.1372(6) 0.0889(5) 0.087(2) Uani 1 1 d .
C18 C 0.3848(12) -0.4639(8) -0.1242(6) 0.050(3) Uani 1 1 d .
F18A F 0.2959(12) -0.5401(6) -0.1195(7) 0.149(5) Uani 1 1 d .
F18B F 0.5043(8) -0.4888(6) -0.1417(5) 0.117(4) Uani 1 1 d .
F18C F 0.3110(12) -0.4682(7) -0.1970(5) 0.141(5) Uani 1 1 d .
C19 C 0.2250(9) -0.1786(7) 0.0878(6) 0.029(2) Uani 1 1 d .
F19A F 0.2841(7) -0.0934(5) 0.1616(4) 0.078(2) Uani 1 1 d .
F19B F 0.1570(8) -0.1550(6) 0.0311(4) 0.076(2) Uani 1 1 d .
F19C F 0.1198(8) -0.2356(5) 0.1065(5) 0.084(2) Uani 1 1 d .
C20 C -0.2942(9) -0.3168(6) -0.3330(5) 0.024(2) Uani 1 1 d .
Se21 Se -0.53302(12) -0.36094(9) -0.45772(7) 0.0530(3) Uani 1 1 d .
Se22 Se -0.55061(12) -0.45840(9) -0.38065(7) 0.0574(4) Uani 1 1 d .
N21 N -0.3445(8) -0.2876(5) -0.3945(5) 0.0332(18) Uani 1 1 d .
N22 N -0.3656(7) -0.3886(5) -0.3135(4) 0.0289(18) Uani 1 1 d .
C21 C -0.1312(9) -0.2602(6) -0.2804(5) 0.0202(18) Uani 1 1 d .
C22 C -0.0106(10) -0.2815(6) -0.3169(6) 0.029(2) Uani 1 1 d .
C23 C 0.1360(9) -0.2307(6) -0.2668(5) 0.031(2) Uani 1 1 d .
H23A H 0.2164 -0.2489 -0.2914 0.037 Uiso 1 1 calc R
C24 C 0.1696(9) -0.1549(6) -0.1826(5) 0.028(2) Uani 1 1 d .
C25 C 0.0520(9) -0.1303(6) -0.1464(5) 0.025(2) Uani 1 1 d .
H25A H 0.0739 -0.0780 -0.0877 0.030 Uiso 1 1 calc R
C26 C -0.0976(9) -0.1808(6) -0.1946(5) 0.027(2) Uani 1 1 d .
C27 C 0.3311(10) -0.1013(8) -0.1307(6) 0.040(2) Uani 1 1 d .
F27A F 0.3948(6) -0.1619(5) -0.1085(4) 0.0646(19) Uani 1 1 d .
F27B F 0.4149(6) -0.0695(4) -0.1775(4) 0.0536(16) Uani 1 1 d .
F27C F 0.3460(6) -0.0170(5) -0.0584(4) 0.073(2) Uani 1 1 d .
C28 C -0.0377(11) -0.3658(8) -0.4101(6) 0.043(3) Uani 1 1 d .
F28A F -0.0789(8) -0.3341(5) -0.4706(3) 0.072(2) Uani 1 1 d .
F28B F -0.1505(6) -0.4499(4) -0.4274(3) 0.0512(16) Uani 1 1 d .
F28C F 0.0828(7) -0.3940(5) -0.4229(4) 0.074(2) Uani 1 1 d .
C29 C -0.2237(11) -0.1540(8) -0.1501(6) 0.042(3) Uani 1 1 d .
F29A F -0.1674(6) -0.0630(4) -0.0784(4) 0.0603(18) Uani 1 1 d .
F29B F -0.2878(7) -0.2208(5) -0.1241(4) 0.0672(19) Uani 1 1 d .
F29C F -0.3289(7) -0.1431(5) -0.2037(4) 0.069(2) Uani 1 1 d .
C30 C 0.3010(9) -0.2417(7) -0.6048(5) 0.028(2) Uani 1 1 d .
Se31 Se 0.07365(12) -0.29410(8) -0.73852(7) 0.0520(3) Uani 1 1 d .
Se32 Se 0.04424(12) -0.38584(10) -0.65702(7) 0.0592(4) Uani 1 1 d .
N31 N 0.2588(8) -0.2155(6) -0.6694(4) 0.0344(19) Uani 1 1 d .
N32 N 0.2235(8) -0.3124(6) -0.5834(4) 0.0311(18) Uani 1 1 d .
C31 C 0.4598(9) -0.1812(6) -0.5457(5) 0.026(2) Uani 1 1 d .
C32 C 0.5848(9) -0.2025(6) -0.5750(5) 0.026(2) Uani 1 1 d .
C33 C 0.7308(10) -0.1502(6) -0.5193(5) 0.029(2) Uani 1 1 d .
H33A H 0.8168 -0.1637 -0.5398 0.035 Uiso 1 1 calc R
C34 C 0.7477(9) -0.0794(7) -0.4351(5) 0.029(2) Uani 1 1 d .
C35 C 0.6252(10) -0.0548(6) -0.4036(5) 0.030(2) Uani 1 1 d .
H35A H 0.6395 -0.0041 -0.3451 0.035 Uiso 1 1 calc R
C36 C 0.4822(9) -0.1067(6) -0.4600(5) 0.0218(19) Uani 1 1 d .
C37 C 0.9087(11) -0.0231(8) -0.3723(6) 0.045(3) Uani 1 1 d .
F37A F 0.9870(7) -0.0876(5) -0.3759(4) 0.068(2) Uani 1 1 d .
F37B F 0.9070(6) 0.0266(6) -0.2897(4) 0.093(3) Uani 1 1 d .
F37C F 0.9888(7) 0.0440(5) -0.3950(5) 0.078(2) Uani 1 1 d .
C38 C 0.5705(11) -0.2821(7) -0.6681(6) 0.040(3) Uani 1 1 d .
F38A F 0.4557(6) -0.3666(4) -0.6917(3) 0.0502(15) Uani 1 1 d .
F38B F 0.6947(7) -0.3094(5) -0.6747(4) 0.0638(19) Uani 1 1 d .
F38C F 0.5441(7) -0.2473(5) -0.7285(3) 0.0613(18) Uani 1 1 d .
C39 C 0.3479(10) -0.0832(7) -0.4210(5) 0.032(2) Uani 1 1 d .
F39A F 0.2392(6) -0.0814(4) -0.4793(3) 0.0456(15) Uani 1 1 d .
F39B F 0.2892(6) -0.1481(4) -0.3916(3) 0.0475(15) Uani 1 1 d .
F39C F 0.3947(6) 0.0109(4) -0.3522(3) 0.0526(16) Uani 1 1 d .

loop_
_atom_site_aniso_label
_atom_site_aniso_U_11
_atom_site_aniso_U_22
_atom_site_aniso_U_33
_atom_site_aniso_U_23
_atom_site_aniso_U_13
_atom_site_aniso_U_12
Se11 0.0190(5) 0.0487(6) 0.0391(6) 0.0213(5) -0.0046(4) -0.0059(4)
Se12 0.0429(7) 0.0505(7) 0.0556(7) 0.0275(6) -0.0127(5) 0.0015(5)
N11 0.012(4) 0.045(5) 0.031(4) 0.021(4) -0.002(3) -0.005(3)
N12 0.022(4) 0.028(4) 0.040(4) 0.020(4) -0.006(3) -0.001(3)
C10 0.014(4) 0.017(4) 0.025(5) 0.003(4) -0.004(3) -0.003(4)
C11 0.016(4) 0.035(5) 0.024(4) 0.022(4) 0.003(3) 0.003(4)
C12 0.018(5) 0.031(5) 0.020(4) 0.006(4) 0.001(3) -0.003(4)
C13 0.029(5) 0.033(5) 0.034(5) 0.009(4) 0.017(4) 0.017(4)
C14 0.021(5) 0.034(5) 0.032(5) 0.015(4) 0.003(4) -0.003(4)
C15 0.027(5) 0.029(5) 0.034(5) 0.016(4) 0.009(4) 0.006(4)
C16 0.019(5) 0.025(5) 0.029(5) 0.014(4) 0.001(4) 0.001(4)
C17 0.018(5) 0.058(7) 0.048(6) 0.014(6) 0.001(4) 0.000(5)
F17A 0.034(4) 0.120(7) 0.087(5) -0.029(5) -0.020(4) 0.008(4)
F17B 0.034(4) 0.097(6) 0.159(7) 0.086(6) -0.036(4) -0.006(4)
F17C 0.024(4) 0.124(6) 0.107(5) 0.073(5) -0.009(3) -0.018(4)
C18 0.041(7) 0.049(7) 0.038(6) 0.001(5) 0.011(5) 0.007(6)
F18A 0.174(10) 0.038(4) 0.166(9) -0.020(5) 0.112(8) -0.021(5)
F18B 0.055(5) 0.101(6) 0.102(6) -0.051(5) 0.008(4) 0.032(4)
F18C 0.183(10) 0.132(8) 0.045(5) -0.033(5) -0.031(5) 0.101(8)
C19 0.021(5) 0.037(6) 0.037(5) 0.016(5) 0.014(4) 0.017(4)
F19A 0.051(4) 0.068(4) 0.062(4) -0.024(4) 0.006(3) 0.024(3)
F19B 0.085(5) 0.124(6) 0.068(4) 0.055(4) 0.038(4) 0.086(5)
F19C 0.073(5) 0.064(5) 0.149(7) 0.052(5) 0.082(5) 0.040(4)
C20 0.021(5) 0.026(5) 0.024(5) 0.009(4) 0.006(4) 0.011(4)
Se21 0.0441(7) 0.0516(7) 0.0511(7) 0.0234(6) -0.0156(5) 0.0066(5)
Se22 0.0365(7) 0.0660(8) 0.0548(7) 0.0277(6) -0.0058(5) -0.0039(6)
N21 0.025(4) 0.024(4) 0.038(4) 0.009(4) -0.006(3) 0.001(3)
N22 0.022(4) 0.028(4) 0.023(4) 0.010(3) -0.011(3) -0.008(3)
C21 0.015(4) 0.018(4) 0.021(4) 0.007(4) 0.001(3) -0.001(3)
C22 0.033(5) 0.013(4) 0.039(5) 0.011(4) 0.013(4) 0.002(4)
C23 0.023(5) 0.029(5) 0.040(6) 0.016(5) 0.011(4) 0.003(4)
C24 0.020(5) 0.026(5) 0.039(5) 0.017(4) 0.007(4) 0.002(4)
C25 0.025(5) 0.022(5) 0.016(4) 0.003(4) 0.002(3) -0.003(4)
C26 0.025(5) 0.021(5) 0.034(5) 0.008(4) 0.011(4) 0.008(4)
C27 0.028(6) 0.042(6) 0.033(5) 0.005(5) -0.001(4) 0.004(5)
F27A 0.029(3) 0.064(4) 0.102(5) 0.056(4) -0.012(3) -0.002(3)
F27B 0.029(3) 0.056(4) 0.073(4) 0.032(3) 0.014(3) -0.002(3)
F27C 0.027(3) 0.081(5) 0.056(4) -0.012(4) -0.007(3) 0.000(3)
C28 0.041(7) 0.039(6) 0.029(6) 0.002(5) 0.003(5) 0.004(5)
F28A 0.118(6) 0.062(4) 0.027(3) 0.014(3) 0.018(3) 0.021(4)
F28B 0.053(4) 0.032(3) 0.036(3) -0.009(2) 0.012(3) -0.004(3)
F28C 0.037(4) 0.078(5) 0.058(4) -0.021(3) 0.020(3) 0.016(3)
C29 0.023(5) 0.045(6) 0.035(6) -0.005(5) 0.001(4) 0.011(5)
F29A 0.045(4) 0.056(4) 0.055(4) -0.003(3) 0.018(3) 0.016(3)
F29B 0.058(4) 0.064(4) 0.078(4) 0.022(4) 0.050(4) 0.013(3)
F29C 0.047(4) 0.093(5) 0.058(4) 0.011(4) 0.007(3) 0.049(4)
C30 0.025(5) 0.030(5) 0.025(5) 0.008(4) 0.005(4) 0.008(4)
Se31 0.0489(7) 0.0478(7) 0.0459(6) 0.0182(5) -0.0119(5) 0.0088(5)
Se32 0.0397(7) 0.0725(8) 0.0476(7) 0.0238(6) -0.0022(5) -0.0033(6)
N31 0.027(4) 0.035(5) 0.028(4) 0.010(4) -0.008(3) 0.001(3)
N32 0.023(4) 0.036(4) 0.030(4) 0.015(3) 0.003(3) 0.001(3)
C31 0.026(5) 0.021(5) 0.022(5) 0.007(4) 0.003(4) -0.001(4)
C32 0.026(5) 0.025(5) 0.027(5) 0.009(4) 0.007(4) 0.010(4)
C33 0.023(5) 0.028(5) 0.035(5) 0.007(4) 0.017(4) 0.010(4)
C34 0.021(5) 0.032(5) 0.029(5) 0.012(4) 0.003(4) 0.005(4)
C35 0.033(5) 0.022(5) 0.029(5) 0.012(4) 0.006(4) -0.002(4)
C36 0.015(4) 0.023(5) 0.021(4) 0.008(4) -0.003(3) 0.000(4)
C37 0.026(6) 0.055(7) 0.041(6) 0.011(5) 0.003(4) 0.011(5)
F37A 0.039(4) 0.043(4) 0.095(5) 0.015(3) -0.023(3) 0.012(3)
F37B 0.028(4) 0.152(7) 0.036(4) -0.009(4) -0.010(3) 0.014(4)
F37C 0.036(4) 0.075(5) 0.108(5) 0.055(4) -0.016(3) -0.020(3)
C38 0.040(6) 0.035(6) 0.035(6) 0.003(5) 0.015(5) 0.011(5)
F38A 0.050(4) 0.033(3) 0.040(3) -0.004(3) 0.005(3) 0.001(3)
F38B 0.045(4) 0.065(4) 0.055(4) -0.005(3) 0.018(3) 0.022(3)
F38C 0.088(5) 0.068(4) 0.025(3) 0.015(3) 0.022(3) 0.021(4)
C39 0.035(6) 0.037(6) 0.029(5) 0.016(5) 0.008(4) 0.016(5)
F39A 0.034(3) 0.069(4) 0.043(3) 0.024(3) 0.012(3) 0.032(3)
F39B 0.046(4) 0.063(4) 0.054(3) 0.037(3) 0.028(3) 0.024(3)
F39C 0.037(3) 0.042(3) 0.050(3) -0.010(3) 0.015(3) 0.009(3)

loop_
_atom_type_symbol
_atom_type_description
_atom_type_scat_dispersion_real
_atom_type_scat_dispersion_imag
_atom_type_scat_source
C C 0.0033 0.0016 'International Tables Vol C Tables 4.2.6.8 and 6.1.1.4'
H H 0.0000 0.0000 'International Tables Vol C Tables 4.2.6.8 and 6.1.1.4'
F F 0.0171 0.0103 'International Tables Vol C Tables 4.2.6.8 and 6.1.1.4'
N N 0.0061 0.0033 'International Tables Vol C Tables 4.2.6.8 and 6.1.1.4'
Se Se -0.0929 2.2259 'International Tables Vol C Tables 4.2.6.8 and 6.1.1.4'

loop_
_geom_angle_atom_site_label_1
_geom_angle_atom_site_label_2
_geom_angle_atom_site_label_3
_geom_angle
N11 Se11 Se12 89.5(2)
N12 Se12 Se11 92.6(2)
C10 N11 Se11 115.4(5)
C10 N12 Se12 112.5(6)
N11 C10 N12 130.0(7)
N11 C10 C11 113.6(7)
N12 C10 C11 116.5(7)
C12 C11 C16 119.1(7)
C12 C11 C10 121.2(7)
C16 C11 C10 119.7(7)
C11 C12 C13 120.8(8)
C11 C12 C18 121.5(8)
C13 C12 C18 117.5(8)
C14 C13 C12 120.8(8)
C14 C13 H13A 119.6
C12 C13 H13A 119.6
C13 C14 C15 119.2(8)
C13 C14 C17 121.6(9)
C15 C14 C17 119.2(8)
C14 C15 C16 120.6(8)
C14 C15 H15A 119.7
C16 C15 H15A 119.7
C15 C16 C11 119.3(8)
C15 C16 C19 118.0(7)
C11 C16 C19 122.7(7)
F17B C17 F17A 106.6(9)
F17B C17 F17C 106.1(9)
F17A C17 F17C 104.5(9)
F17B C17 C14 111.8(9)
F17A C17 C14 113.7(8)
F17C C17 C14 113.5(8)
F18A C18 F18B 107.0(11)
F18A C18 F18C 100.8(10)
F18B C18 F18C 105.5(9)
F18A C18 C12 114.4(9)
F18B C18 C12 113.9(9)
F18C C18 C12 114.0(10)
F19B C19 F19C 106.7(8)
F19B C19 F19A 106.5(8)
F19C C19 F19A 104.9(7)
F19B C19 C16 113.3(7)
F19C C19 C16 112.4(8)
F19A C19 C16 112.4(7)
N22 C20 N21 128.9(7)
N22 C20 C21 115.8(7)
N21 C20 C21 115.3(7)
N21 Se21 Se22 91.6(2)
N22 Se22 Se21 91.6(2)
C20 N21 Se21 113.2(6)
C20 N22 Se22 114.6(5)
C22 C21 C26 118.2(7)
C22 C21 C20 121.4(7)
C26 C21 C20 120.3(7)
C23 C22 C21 120.0(8)
C23 C22 C28 118.5(8)
C21 C22 C28 121.4(8)
C24 C23 C22 122.0(8)
C24 C23 H23A 119.0
C22 C23 H23A 119.0
C23 C24 C25 118.7(8)
C23 C24 C27 120.1(8)
C25 C24 C27 121.2(8)
C24 C25 C26 120.9(7)
C24 C25 H25A 119.5
C26 C25 H25A 119.5
C25 C26 C21 119.9(7)
C25 C26 C29 118.9(7)
C21 C26 C29 121.0(7)
F27A C27 F27B 106.1(8)
F27A C27 F27C 109.6(8)
F27B C27 F27C 104.8(8)
F27A C27 C24 112.2(8)
F27B C27 C24 111.4(7)
F27C C27 C24 112.3(8)
F28C C28 F28A 108.4(8)
F28C C28 F28B 107.4(9)
F28A C28 F28B 106.0(8)
F28C C28 C22 112.1(8)
F28A C28 C22 110.3(8)
F28B C28 C22 112.5(8)
F29B C29 F29C 109.0(8)
F29B C29 F29A 107.6(8)
F29C C29 F29A 105.8(8)
F29B C29 C26 113.4(8)
F29C C29 C26 110.9(8)
F29A C29 C26 109.9(8)
N31 C30 N32 129.7(8)
N31 C30 C31 115.3(8)
N32 C30 C31 115.0(7)
N31 Se31 Se32 92.2(2)
N32 Se32 Se31 92.0(2)
C30 N31 Se31 112.3(6)
C30 N32 Se32 113.8(6)
C32 C31 C36 118.8(7)
C32 C31 C30 120.4(7)
C36 C31 C30 120.8(7)
C31 C32 C33 120.5(7)
C31 C32 C38 122.2(8)
C33 C32 C38 117.3(8)
C34 C33 C32 118.9(8)
C34 C33 H33A 120.5
C32 C33 H33A 120.5
C33 C34 C35 122.3(8)
C33 C34 C37 119.2(8)
C35 C34 C37 118.5(7)
C36 C35 C34 117.8(8)
C36 C35 H35A 121.1
C34 C35 H35A 121.1
C35 C36 C31 121.7(8)
C35 C36 C39 116.6(7)
C31 C36 C39 121.6(7)
F37B C37 F37A 108.0(9)
F37B C37 F37C 107.1(9)
F37A C37 F37C 105.5(8)
F37B C37 C34 112.8(8)
F37A C37 C34 111.2(8)
F37C C37 C34 111.9(8)
F38B C38 F38C 107.2(8)
F38B C38 F38A 107.6(8)
F38C C38 F38A 106.7(8)
F38B C38 C32 111.8(8)
F38C C38 C32 111.7(8)
F38A C38 C32 111.5(8)
F39B C39 F39A 108.7(8)
F39B C39 F39C 107.4(7)
F39A C39 F39C 105.8(7)
F39B C39 C36 112.5(7)
F39A C39 C36 112.2(7)
F39C C39 C36 109.9(7)

loop_
_geom_bond_atom_site_label_1
_geom_bond_atom_site_label_2
_geom_bond_distance
Se11 N11 1.800(6)
Se11 Se12 2.3009(15)
Se12 N12 1.788(6)
N11 C10 1.295(10)
N12 C10 1.317(10)
C10 C11 1.522(10)
C11 C12 1.376(12)
C11 C16 1.402(11)
C12 C13 1.388(11)
C12 C18 1.503(12)
C13 C14 1.371(12)
C13 H13A 0.9500
C14 C15 1.388(12)
C14 C17 1.483(12)
C15 C16 1.401(11)
C15 H15A 0.9500
C16 C19 1.499(12)
C17 F17B 1.290(12)
C17 F17A 1.311(12)
C17 F17C 1.318(12)
C18 F18A 1.285(13)
C18 F18B 1.290(12)
C18 F18C 1.296(12)
C19 F19B 1.280(10)
C19 F19C 1.307(10)
C19 F19A 1.317(10)
C20 N22 1.309(10)
C20 N21 1.341(10)
C20 C21 1.514(11)
Se21 N21 1.776(7)
Se21 Se22 2.2916(16)
Se22 N22 1.760(6)
C21 C22 1.398(12)
C21 C26 1.405(11)
C22 C23 1.373(11)
C22 C28 1.526(12)
C23 C24 1.366(11)
C23 H23A 0.9500
C24 C25 1.382(12)
C24 C27 1.496(12)
C25 C26 1.387(11)
C25 H25A 0.9500
C26 C29 1.529(12)
C27 F27A 1.324(11)
C27 F27B 1.327(11)
C27 F27C 1.331(11)
C28 F28C 1.305(11)
C28 F28A 1.328(11)
C28 F28B 1.344(11)
C29 F29B 1.299(12)
C29 F29C 1.325(11)
C29 F29A 1.345(10)
C30 N31 1.334(11)
C30 N32 1.338(11)
C30 C31 1.519(11)
Se31 N31 1.791(7)
Se31 Se32 2.2888(17)
Se32 N32 1.761(7)
C31 C32 1.385(12)
C31 C36 1.390(11)
C32 C33 1.399(11)
C32 C38 1.522(12)
C33 C34 1.362(11)
C33 H33A 0.9500
C34 C35 1.391(12)
C34 C37 1.549(12)
C35 C36 1.381(11)
C35 H35A 0.9500
C36 C39 1.543(12)
C37 F37B 1.305(10)
C37 F37A 1.321(11)
C37 F37C 1.322(12)
C38 F38B 1.318(11)
C38 F38C 1.331(11)
C38 F38A 1.335(11)
C39 F39B 1.301(10)
C39 F39A 1.328(9)
C39 F39C 1.350(10)

loop_
_geom_torsion_atom_site_label_1
_geom_torsion_atom_site_label_2
_geom_torsion_atom_site_label_3
_geom_torsion_atom_site_label_4
_geom_torsion
N11 Se11 Se12 N12 0.1(3)
Se12 Se11 N11 C10 -1.0(6)
Se11 Se12 N12 C10 0.7(6)
Se11 N11 C10 N12 2.1(12)
Se11 N11 C10 C11 -179.7(6)
Se12 N12 C10 N11 -1.9(12)
Se12 N12 C10 C11 180.0(6)
N11 C10 C11 C12 91.1(10)
N12 C10 C11 C12 -90.5(10)
N11 C10 C11 C16 -89.9(9)
N12 C10 C11 C16 88.6(10)
C16 C11 C12 C13 4.4(13)
C10 C11 C12 C13 -176.5(8)
C16 C11 C12 C18 179.3(8)
C10 C11 C12 C18 -1.6(13)
C11 C12 C13 C14 -3.9(14)
C18 C12 C13 C14 -179.0(9)
C12 C13 C14 C15 3.0(14)
C12 C13 C14 C17 -177.7(9)
C13 C14 C15 C16 -2.8(13)
C17 C14 C15 C16 178.0(8)
C14 C15 C16 C11 3.3(12)
C14 C15 C16 C19 -178.1(8)
C12 C11 C16 C15 -4.1(12)
C10 C11 C16 C15 176.8(7)
C12 C11 C16 C19 177.4(8)
C10 C11 C16 C19 -1.7(12)
C13 C14 C17 F17B -54.7(13)
C15 C14 C17 F17B 124.5(10)
C13 C14 C17 F17A -175.5(10)
C15 C14 C17 F17A 3.7(14)
C13 C14 C17 F17C 65.2(13)
C15 C14 C17 F17C -115.5(10)
C11 C12 C18 F18A -58.8(15)
C13 C12 C18 F18A 116.4(12)
C11 C12 C18 F18B 177.7(9)
C13 C12 C18 F18B -7.2(14)
C11 C12 C18 F18C 56.6(14)
C13 C12 C18 F18C -128.3(11)
C15 C16 C19 F19B 119.7(9)
C11 C16 C19 F19B -61.7(12)
C15 C16 C19 F19C -119.2(9)
C11 C16 C19 F19C 59.4(11)
C15 C16 C19 F19A -1.1(12)
C11 C16 C19 F19A 177.5(8)
N21 Se21 Se22 N22 0.9(3)
N22 C20 N21 Se21 -1.6(12)
C21 C20 N21 Se21 177.0(5)
Se22 Se21 N21 C20 0.0(6)
N21 C20 N22 Se22 2.5(12)
C21 C20 N22 Se22 -176.1(5)
Se21 Se22 N22 C20 -1.7(6)
N22 C20 C21 C22 102.6(9)
N21 C20 C21 C22 -76.2(10)
N22 C20 C21 C26 -80.7(10)
N21 C20 C21 C26 100.5(9)
C26 C21 C22 C23 4.9(12)
C20 C21 C22 C23 -178.3(8)
C26 C21 C22 C28 -179.4(8)
C20 C21 C22 C28 -2.6(13)
C21 C22 C23 C24 -3.7(13)
C28 C22 C23 C24 -179.5(9)
C22 C23 C24 C25 1.4(13)
C22 C23 C24 C27 -179.6(9)
C23 C24 C25 C26 -0.4(13)
C27 C24 C25 C26 -179.5(8)
C24 C25 C26 C21 1.8(13)
C24 C25 C26 C29 177.3(9)
C22 C21 C26 C25 -4.0(12)
C20 C21 C26 C25 179.2(8)
C22 C21 C26 C29 -179.4(9)
C20 C21 C26 C29 3.8(13)
C23 C24 C27 F27A -68.8(11)
C25 C24 C27 F27A 110.2(10)
C23 C24 C27 F27B 50.0(12)
C25 C24 C27 F27B -131.0(9)
C23 C24 C27 F27C 167.1(8)
C25 C24 C27 F27C -13.8(13)
C23 C22 C28 F28C 14.1(13)
C21 C22 C28 F28C -161.6(9)
C23 C22 C28 F28A -106.7(10)
C21 C22 C28 F28A 77.6(11)
C23 C22 C28 F28B 135.2(9)
C21 C22 C28 F28B -40.5(13)
C25 C26 C29 F29B -102.1(10)
C21 C26 C29 F29B 73.3(11)
C25 C26 C29 F29C 134.9(9)
C21 C26 C29 F29C -49.7(12)
C25 C26 C29 F29A 18.3(13)
C21 C26 C29 F29A -166.3(8)
N31 Se31 Se32 N32 0.9(3)
N32 C30 N31 Se31 -3.5(12)
C31 C30 N31 Se31 177.5(6)
Se32 Se31 N31 C30 0.9(6)
N31 C30 N32 Se32 4.5(12)
C31 C30 N32 Se32 -176.6(6)
Se31 Se32 N32 C30 -2.5(6)
N31 C30 C31 C32 -77.3(11)
N32 C30 C31 C32 103.6(9)
N31 C30 C31 C36 105.4(9)
N32 C30 C31 C36 -73.7(11)
C36 C31 C32 C33 0.2(13)
C30 C31 C32 C33 -177.1(8)
C36 C31 C32 C38 -179.4(8)
C30 C31 C32 C38 3.3(13)
C31 C32 C33 C34 1.3(13)
C38 C32 C33 C34 -179.1(8)
C32 C33 C34 C35 -2.2(13)
C32 C33 C34 C37 178.5(9)
C33 C34 C35 C36 1.5(13)
C37 C34 C35 C36 -179.2(8)
C34 C35 C36 C31 0.1(12)
C34 C35 C36 C39 175.9(8)
C32 C31 C36 C35 -0.9(13)
C30 C31 C36 C35 176.4(8)
C32 C31 C36 C39 -176.5(8)
C30 C31 C36 C39 0.8(12)
C33 C34 C37 F37B -167.1(9)
C35 C34 C37 F37B 13.6(14)
C33 C34 C37 F37A -45.6(12)
C35 C34 C37 F37A 135.1(9)
C33 C34 C37 F37C 72.1(12)
C35 C34 C37 F37C -107.3(10)
C31 C32 C38 F38B -163.4(8)
C33 C32 C38 F38B 17.0(12)
C31 C32 C38 F38C 76.4(11)
C33 C32 C38 F38C -103.1(10)
C31 C32 C38 F38A -42.8(13)
C33 C32 C38 F38A 137.6(9)
C35 C36 C39 F39B -94.9(9)
C31 C36 C39 F39B 80.9(10)
C35 C36 C39 F39A 142.2(8)
C31 C36 C39 F39A -42.0(11)
C35 C36 C39 F39C 24.7(11)
C31 C36 C39 F39C -159.4(8)
